data_1526643
loop_
_publ_author_name
'Kirchner, R.M.'
'Wilson, S.T.'
'Pluth, J.J.'
'Grosse-Kunstleve, R.W.'
'Broach, R.W.'
'Smith, J.V.'

_publ_section_title
;
 The structures of as-synthesized Al P O4 - 53(A), calcined dehydrated Al
 P O4 - 53(B), and Al P O4 - 53(C), a new phase determined by the FOCUS
 method
;
_journal_name_full 'Microporous and Mesoporous Materials'
_journal_page_first 319
_journal_page_last 332
_journal_volume 39
_journal_year 2000
_chemical_formula_sum 'C8 H72 Al24 N8 O112 P24'
_chemical_name_systematic '(Al24 (P O4)24) ((C H3) N H2)8 (H2 O)16'
_space_group_IT_number 19
_symmetry_space_group_name_Hall 'P 2ac 2ab'
_symmetry_space_group_name_H-M 'P 21 21 21'
_cell_angle_alpha 90
_cell_angle_beta 90
_cell_angle_gamma 90
_cell_formula_units_Z 1
_cell_length_a 10.32122
_cell_length_b 13.63081
_cell_length_c 17.45386
_cell_volume 2455.524
_citation_journal_id_ASTM MIMMFJ
_cod_data_source_file Kirchner_MIMMFJ_2000_245.cif
_cod_data_source_block C8H72Al24N8O112P24
_cod_database_code 1526643

loop_
_symmetry_equiv_pos_as_xyz
x,y,z
-x+1/2,-y,z+1/2
x+1/2,-y+1/2,-z
-x,y+1/2,-z+1/2

loop_
_atom_site_label
_atom_site_type_symbol
_atom_site_fract_x
_atom_site_fract_y
_atom_site_fract_z
_atom_site_occupancy
_atom_site_U_iso_or_equiv
O25 O-2 0.849 0.4091 0.6274 1 0.0
O28 O-2 0.7142 0.1702 0.2521 1 0.0
Al5 Al+3 0.9268 0.7311 -0.0486 1 0.0
O12 O-2 0.9674 -0.0434 -0.01 1 0.0
O3 O-2 0.9414 0.1067 0.0646 1 0.0
O8 O-2 0.0863 0.1051 -0.0987 1 0.0
Al3 Al+3 0.1226 0.4884 0.059 1 0.0
N2 N-3 0.4381 0.4467 0.2655 1 0.0
O7 O-2 0.1273 0.6078 0.0976 1 0.0
O26 O-2 0.758 0.4987 0.49 1 0.0
O13 O-2 0.044 0.7717 0.1486 1 0.0
O23 O-2 0.7596 0.2456 0.1026 1 0.0
P1 P+5 0.8718 0.0088 0.0463 1 0.0
C2 C 0.3506 0.5317 0.2604 1 0.0
O10 O-2 0.966 0.4661 0.0268 1 0.0
O16 O-2 0.9831 0.773 0.8558 1 0.0
C1 C -0.0879 0.5366 0.2338 1 0.0
O5 O-2 0.8696 0.4348 0.8842 1 0.0
O2 O-2 0.8494 0.7656 0.0421 1 0.0
O18 O-2 0.0946 0.3485 0.2546 1 0.0
P2 P+5 0.1248 0.3179 0.1721 1 0.0
O6 O-2 0.8749 -0.0627 0.1152 1 0.0
O27 O-2 0.7788 0.3736 0.2476 1 0.0
Al2 Al+3 0.875 0.8123 0.1446 1 0.0
P6 P+5 0.1289 0.2104 -0.0773 1 0.0
P3 P+5 0.1135 0.817 0.8271 1 0.0
O1 O-2 0.8514 0.2491 -0.044 1 0.0
O17 O-2 0.0876 0.7357 -0.0002 1 0.0
O20 O-2 0.2163 0.7365 0.8383 1 0.0
O9 O-2 0.0864 0.2483 0.0029 1 0.0
O4 O-2 0.9102 0.6021 -0.0714 1 0.0
O11 O-2 -0.0054 0.2866 0.1359 1 0.0
O21 O-2 0.9102 0.3467 0.7561 1 0.0
Al1 Al+3 0.1124 -0.0095 -0.054 1 0.0
O14 O-2 0.2307 0.239 0.1688 1 0.0
O19 O-2 0.7355 0.0268 0.0144 1 0.0
O24 O-2 0.0393 0.2626 0.8658 1 0.0
O22 O-2 0.2701 0.7347 0.0944 1 0.0
N1 N-3 0.0457 0.5689 0.2542 1 0.0
P5 P+5 0.1237 0.72 0.0851 1 0.0
O15 O-2 0.1777 0.4108 0.1322 1 0.0
Al4 Al+3 0.8804 0.3091 0.858 1 0.0
Al6 Al+3 0.921 0.2354 0.0511 1 0.0
P4 P+5 0.881 0.4973 -0.0421 1 0.0
